data_7101728
loop_
_publ_author_name
'Sa\~nudo, E Carolina'
'Muryn, Christopher A'
'Helliwell, Madeleine A'
'Timco, Grigore A'
'Wernsdorfer, Wolfgang'
'Winpenny, Richard E P'

_publ_section_title
;
 Al, Ga and In heterometallic wheels and their by-products.
;
_journal_issue 8
_journal_name_full 'Chemical communications (Cambridge, England)'
_journal_page_first 801
_journal_page_last 803
_journal_paper_doi 10.1039/b613877b
_journal_year 2007
_chemical_formula_sum 'C57 H107 F0 In2 N Ni O23'
_chemical_formula_weight 1462.79
_chemical_name_systematic
;
?
;
_space_group_IT_number 14
_symmetry_cell_setting monoclinic
_symmetry_space_group_name_Hall '-P 2ybc'
_symmetry_space_group_name_H-M 'P 1 21/c 1'
_atom_sites_solution_hydrogens geom
_atom_sites_solution_primary direct
_atom_sites_solution_secondary difmap
_audit_creation_method SHELXL-97
_cell_angle_alpha 90.00
_cell_angle_beta 94.561(3)
_cell_angle_gamma 90.00
_cell_formula_units_Z 4
_cell_length_a 15.0221(7)
_cell_length_b 12.3977(6)
_cell_length_c 39.2275(15)
_cell_measurement_reflns_used 11523
_cell_measurement_temperature 100(2)
_cell_measurement_theta_max 32.1468
_cell_measurement_theta_min 2.8072
_cell_volume 7282.6(6)
_computing_cell_refinement
;
CrysAlis RED, Oxford Diffraction Ltd.,
Version 1.171.28cycle4 beta (release 11-11-2005 CrysAlis171 .NET)
(compiled Nov 11 2005,15:50:43)
;
_computing_data_collection
;
CrysAlis CCD, Oxford Diffraction Ltd.,
Version 1.171.28cycle4 beta (release 11-11-2005 CrysAlis171 .NET)
(compiled Nov 11 2005,15:50:43)
;
_computing_data_reduction
;
CrysAlis RED, Oxford Diffraction Ltd.,
Version 1.171.28cycle4 beta (release 11-11-2005 CrysAlis171 .NET)
(compiled Nov 11 2005,15:50:43)
;
_computing_molecular_graphics 'SHELXL-97 (Sheldrick, 1997)'
_computing_publication_material 'SHELXL-97 (Sheldrick, 1997)'
_computing_structure_refinement 'SHELXL-97 (Sheldrick, 1997)'
_computing_structure_solution 'SHELXS-97 (Sheldrick, 1990)'
_diffrn_ambient_temperature 100(2)
_diffrn_detector_area_resol_mean 8.3367
_diffrn_measured_fraction_theta_full 0.998
_diffrn_measured_fraction_theta_max 0.998
_diffrn_measurement_device_type 'Oxford Diffraction XCalibur 2'
_diffrn_measurement_method 'phi and omega'
_diffrn_radiation_monochromator graphite
_diffrn_radiation_source 'Enhance (Mo) X-ray Source'
_diffrn_radiation_type 'Mo K\a'
_diffrn_radiation_wavelength 0.7107
_diffrn_reflns_av_R_equivalents 0.1069
_diffrn_reflns_av_sigmaI/netI 0.0932
_diffrn_reflns_limit_h_max 17
_diffrn_reflns_limit_h_min -17
_diffrn_reflns_limit_k_max 14
_diffrn_reflns_limit_k_min -13
_diffrn_reflns_limit_l_max 46
_diffrn_reflns_limit_l_min -46
_diffrn_reflns_number 45150
_diffrn_reflns_theta_full 25.03
_diffrn_reflns_theta_max 25.03
_diffrn_reflns_theta_min 3.06
_exptl_absorpt_coefficient_mu 0.951
_exptl_absorpt_correction_T_max 0.9381
_exptl_absorpt_correction_T_min 0.7713
_exptl_absorpt_correction_type 'numeric analytical'
_exptl_absorpt_process_details
;
CrysAlis RED, Oxford Diffraction Ltd.,
Version 1.171.28cycle4 beta (release 11-11-2005 CrysAlis171 .NET)
(compiled Nov 11 2005,15:50:43)
Analytical numeric absorption correction using a multifaceted crystal
model based on expressions derived by R.C. Clark & J.S. Reid.
;
_exptl_crystal_colour clear
_exptl_crystal_density_diffrn 1.334
_exptl_crystal_density_method 'not measured'
_exptl_crystal_description rod
_exptl_crystal_F_000 3064
_exptl_crystal_size_max 0.28751
_exptl_crystal_size_mid 0.14141
_exptl_crystal_size_min 0.06800
_refine_diff_density_max 2.163
_refine_diff_density_min -2.984
_refine_diff_density_rms 0.145
_refine_ls_extinction_method none
_refine_ls_goodness_of_fit_ref 1.099
_refine_ls_hydrogen_treatment constr
_refine_ls_matrix_type full
_refine_ls_number_parameters 940
_refine_ls_number_reflns 12845
_refine_ls_number_restraints 733
_refine_ls_restrained_S_all 1.070
_refine_ls_R_factor_all 0.1272
_refine_ls_R_factor_gt 0.0932
_refine_ls_shift/su_max 0.001
_refine_ls_shift/su_mean 0.000
_refine_ls_structure_factor_coef Fsqd
_refine_ls_weighting_details 'calc w=1/[\s^2^(Fo^2^)+(0.0000P)^2^+119.7405P] where P=(Fo^2^+2Fc^2^)/3'
_refine_ls_weighting_scheme calc
_refine_ls_wR_factor_gt 0.1715
_refine_ls_wR_factor_ref 0.1830
_reflns_number_gt 8804
_reflns_number_total 12845
_reflns_threshold_expression >2sigma(I)
_cod_data_source_file b613877b.txt
_cod_data_source_block c:\analysis\orepw313\orepw313absc
_cod_depositor_comments
;
The following automatic conversions were performed:
'_symmetry_cell_setting' value 'Monoclinic' changed to 'monoclinic'
according to '/home/saulius/struct/CIF-dictionaries/cif_core.dic'
dictionary named 'cif_core.dic' version 2.4.1 from 2010-06-29.

Automatic conversion script
Id: cif_fix_enum 1527 2010-12-29 10:47:43Z saulius 
;
_cod_original_sg_symbol_H-M P2(1)/c
_cod_database_code 7101728

loop_
_symmetry_equiv_pos_as_xyz
'x, y, z'
'-x, y+1/2, -z+1/2'
'-x, -y, -z'
'x, -y-1/2, z-1/2'

loop_
_atom_site_label
_atom_site_type_symbol
_atom_site_fract_x
_atom_site_fract_y
_atom_site_fract_z
_atom_site_U_iso_or_equiv
_atom_site_adp_type
_atom_site_occupancy
_atom_site_symmetry_multiplicity
_atom_site_calc_flag
_atom_site_refinement_flags
_atom_site_disorder_assembly
_atom_site_disorder_group
In1 In 0.26549(4) 0.80133(5) 0.105289(16) 0.01640(16) Uani 1 1 d . . .
In2 In 0.26576(4) 1.11162(5) 0.104686(16) 0.01782(16) Uani 1 1 d . A .
Ni1 Ni 0.11205(6) 0.95585(9) 0.13332(2) 0.0144(2) Uani 1 1 d . . .
O1 O 0.2486(3) 0.9584(5) 0.12787(12) 0.0138(11) Uani 1 1 d . . .
H1 H 0.2802 0.9590 0.1507 0.017 Uiso 1 1 calc R . .
O2 O 0.2322(4) 0.7334(5) 0.15340(15) 0.0203(14) Uani 1 1 d . . .
O3 O 0.1251(4) 0.8438(5) 0.16960(14) 0.0192(14) Uani 1 1 d . . .
O4 O 0.2844(4) 0.8687(5) 0.05607(15) 0.0240(14) Uani 1 1 d . . .
O5 O 0.2711(4) 1.0482(6) 0.05432(15) 0.0286(14) Uani 1 1 d . . .
O6 O 0.2383(4) 1.1750(5) 0.15481(15) 0.0194(13) Uani 1 1 d . . .
O7 O 0.1244(4) 1.0746(5) 0.16919(15) 0.0221(15) Uani 1 1 d . . .
O8 O 0.1134(4) 0.8442(5) 0.09451(15) 0.0200(14) Uani 1 1 d . . .
O9 O 0.1664(4) 0.6878(5) 0.08046(15) 0.0202(14) Uani 1 1 d . . .
O10 O 0.1032(4) 1.0710(5) 0.09516(16) 0.0232(15) Uani 1 1 d . A .
O11 O 0.1651(4) 1.2257(5) 0.08454(16) 0.0248(15) Uani 1 1 d . A .
O12 O 0.3654(4) 0.6769(5) 0.09530(15) 0.0209(14) Uani 1 1 d . . .
O13 O 0.4113(4) 0.8241(5) 0.12142(17) 0.0257(15) Uani 1 1 d . . .
O14 O 0.4116(4) 1.0836(5) 0.11651(18) 0.0304(17) Uani 1 1 d . A .
O15 O 0.3655(4) 1.2367(5) 0.09533(16) 0.0250(15) Uani 1 1 d . A .
O16 O -0.0235(4) 0.9453(5) 0.13829(13) 0.0178(12) Uani 1 1 d . . .
O17 O -0.0302(4) 1.0198(6) 0.18954(17) 0.0332(17) Uani 1 1 d . . .
H17 H 0.0205 1.0394 0.1862 0.050 Uiso 1 1 calc R . .
C1 C 0.1752(5) 0.7660(7) 0.1736(2) 0.0187(19) Uani 1 1 d DU . .
C2 C 0.1738(5) 0.7003(7) 0.2070(2) 0.025(2) Uani 1 1 d DU . .
C3 C 0.0932(7) 0.7344(9) 0.2260(2) 0.042(3) Uani 1 1 d DU . .
H3A H 0.0396 0.7260 0.2112 0.064 Uiso 1 1 calc R . .
H3B H 0.0997 0.8085 0.2329 0.064 Uiso 1 1 calc R . .
H3C H 0.0898 0.6899 0.2459 0.064 Uiso 1 1 calc R . .
C4 C 0.2589(7) 0.7241(11) 0.2290(2) 0.059(4) Uani 1 1 d DU . .
H4A H 0.2595 0.6836 0.2499 0.089 Uiso 1 1 calc R . .
H4B H 0.2618 0.7997 0.2342 0.089 Uiso 1 1 calc R . .
H4C H 0.3095 0.7040 0.2169 0.089 Uiso 1 1 calc R . .
C5 C 0.1659(9) 0.5817(7) 0.1984(3) 0.060(4) Uani 1 1 d DU . .
H5A H 0.2183 0.5586 0.1879 0.091 Uiso 1 1 calc R . .
H5B H 0.1142 0.5701 0.1828 0.091 Uiso 1 1 calc R . .
H5C H 0.1601 0.5410 0.2189 0.091 Uiso 1 1 calc R . .
C6 C 0.2794(5) 0.9568(8) 0.0411(2) 0.0186(17) Uani 1 1 d U . .
C7 C 0.2878(6) 0.9563(9) 0.0022(2) 0.031(2) Uani 1 1 d U . .
C8 C 0.2110(9) 1.0217(10) -0.0146(3) 0.061(4) Uani 1 1 d U . .
H8A H 0.2190 1.0299 -0.0385 0.092 Uiso 1 1 calc R . .
H8B H 0.2099 1.0915 -0.0041 0.092 Uiso 1 1 calc R . .
H8C H 0.1557 0.9851 -0.0119 0.092 Uiso 1 1 calc R . .
C9 C 0.2850(8) 0.8432(8) -0.0118(3) 0.038(2) Uani 1 1 d U . .
H9A H 0.2300 0.8092 -0.0069 0.057 Uiso 1 1 calc R . .
H9B H 0.3344 0.8027 -0.0015 0.057 Uiso 1 1 calc R . .
H9C H 0.2887 0.8455 -0.0362 0.057 Uiso 1 1 calc R . .
C10 C 0.3767(9) 1.0102(11) -0.0032(3) 0.061(4) Uani 1 1 d U . .
H10A H 0.4247 0.9614 0.0033 0.091 Uiso 1 1 calc R . .
H10B H 0.3831 1.0743 0.0104 0.091 Uiso 1 1 calc R . .
H10C H 0.3785 1.0287 -0.0269 0.091 Uiso 1 1 calc R . .
C11 C 0.1798(6) 1.1498(7) 0.1743(2) 0.0176(18) Uani 1 1 d U . .
C12 C 0.1742(6) 1.2135(8) 0.2076(2) 0.0205(19) Uani 1 1 d U . .
C13 C 0.0920(7) 1.2837(8) 0.2035(3) 0.035(2) Uani 1 1 d U . .
H13A H 0.0968 1.3323 0.1846 0.052 Uiso 1 1 calc R . .
H13B H 0.0869 1.3244 0.2241 0.052 Uiso 1 1 calc R . .
H13C H 0.0401 1.2392 0.1991 0.052 Uiso 1 1 calc R . .
C14 C 0.2582(7) 1.2823(8) 0.2147(3) 0.033(2) Uani 1 1 d U . .
H14A H 0.2600 1.3369 0.1974 0.050 Uiso 1 1 calc R . .
H14B H 0.3101 1.2373 0.2144 0.050 Uiso 1 1 calc R . .
H14C H 0.2571 1.3158 0.2367 0.050 Uiso 1 1 calc R . .
C15 C 0.1657(8) 1.1345(9) 0.2372(2) 0.038(2) Uani 1 1 d U . .
H15A H 0.1639 1.1741 0.2582 0.057 Uiso 1 1 calc R . .
H15B H 0.2161 1.0866 0.2388 0.057 Uiso 1 1 calc R . .
H15C H 0.1117 1.0934 0.2331 0.057 Uiso 1 1 calc R . .
C16 C 0.0997(6) 0.7475(7) 0.0835(2) 0.0202(19) Uani 1 1 d U . .
C17 C 0.0064(6) 0.7053(8) 0.0756(2) 0.0239(19) Uani 1 1 d U . .
C18 C -0.0564(6) 0.7963(8) 0.0630(3) 0.035(2) Uani 1 1 d U . .
H18A H -0.0571 0.8509 0.0803 0.053 Uiso 1 1 calc R . .
H18B H -0.1156 0.7681 0.0582 0.053 Uiso 1 1 calc R . .
H18C H -0.0360 0.8270 0.0425 0.053 Uiso 1 1 calc R . .
C19 C -0.0200(7) 0.6610(10) 0.1091(3) 0.044(3) Uani 1 1 d U . .
H19A H 0.0199 0.6037 0.1165 0.065 Uiso 1 1 calc R . .
H19B H -0.0799 0.6339 0.1062 0.065 Uiso 1 1 calc R . .
H19C H -0.0167 0.7173 0.1260 0.065 Uiso 1 1 calc R . .
C20 C 0.0058(7) 0.6162(8) 0.0489(3) 0.035(2) Uani 1 1 d U . .
H20A H 0.0276 0.6441 0.0283 0.052 Uiso 1 1 calc R . .
H20B H -0.0541 0.5902 0.0441 0.052 Uiso 1 1 calc R . .
H20C H 0.0435 0.5581 0.0574 0.052 Uiso 1 1 calc R . .
C21 C 0.0961(6) 1.1676(7) 0.0857(2) 0.0211(19) Uani 1 1 d U . .
C22 C 0.007(4) 1.222(3) 0.0756(9) 0.033(6) Uani 0.59(4) 1 d PU A 1
C23 C 0.0093(16) 1.3375(18) 0.0915(11) 0.059(8) Uani 0.59(4) 1 d PU A 1
H23A H 0.0182 1.3323 0.1160 0.088 Uiso 0.59(4) 1 calc PR A 1
H23B H -0.0463 1.3733 0.0853 0.088 Uiso 0.59(4) 1 calc PR A 1
H23C H 0.0573 1.3780 0.0830 0.088 Uiso 0.59(4) 1 calc PR A 1
C24 C -0.072(2) 1.154(3) 0.0894(10) 0.034(7) Uani 0.59(4) 1 d PU A 1
H24A H -0.0624 1.0786 0.0850 0.051 Uiso 0.59(4) 1 calc PR A 1
H24B H -0.1274 1.1763 0.0779 0.051 Uiso 0.59(4) 1 calc PR A 1
H24C H -0.0731 1.1653 0.1135 0.051 Uiso 0.59(4) 1 calc PR A 1
C25 C -0.0007(18) 1.226(4) 0.0371(7) 0.065(9) Uani 0.59(4) 1 d PU A 1
H25A H 0.0124 1.1565 0.0281 0.097 Uiso 0.59(4) 1 calc PR A 1
H25B H 0.0409 1.2782 0.0295 0.097 Uiso 0.59(4) 1 calc PR A 1
H25C H -0.0603 1.2470 0.0291 0.097 Uiso 0.59(4) 1 calc PR A 1
C22A C 0.007(5) 1.201(4) 0.0682(14) 0.034(7) Uani 0.41(4) 1 d PU A 2
C23A C -0.003(2) 1.319(3) 0.0677(15) 0.058(10) Uani 0.41(4) 1 d PU A 2
H23D H 0.0548 1.3525 0.0703 0.087 Uiso 0.41(4) 1 calc PR A 2
H23E H -0.0373 1.3413 0.0862 0.087 Uiso 0.41(4) 1 calc PR A 2
H23F H -0.0333 1.3412 0.0464 0.087 Uiso 0.41(4) 1 calc PR A 2
C24A C -0.066(3) 1.158(5) 0.0845(12) 0.038(9) Uani 0.41(4) 1 d PU A 2
H24D H -0.0470 1.1381 0.1075 0.057 Uiso 0.41(4) 1 calc PR A 2
H24E H -0.0891 1.0958 0.0722 0.057 Uiso 0.41(4) 1 calc PR A 2
H24F H -0.1124 1.2117 0.0847 0.057 Uiso 0.41(4) 1 calc PR A 2
C25A C -0.001(3) 1.156(5) 0.0300(9) 0.057(10) Uani 0.41(4) 1 d PU A 2
H25D H -0.0575 1.1766 0.0188 0.086 Uiso 0.41(4) 1 calc PR A 2
H25E H 0.0042 1.0790 0.0303 0.086 Uiso 0.41(4) 1 calc PR A 2
H25F H 0.0463 1.1862 0.0178 0.086 Uiso 0.41(4) 1 calc PR A 2
C26 C 0.4284(6) 0.7326(7) 0.1084(2) 0.0181(18) Uani 1 1 d U . .
C27 C 0.5254(6) 0.6985(8) 0.1073(3) 0.026(2) Uani 1 1 d U . .
C28 C 0.5711(7) 0.7787(9) 0.0859(3) 0.049(3) Uani 1 1 d U . .
H28A H 0.5415 0.7805 0.0633 0.073 Uiso 1 1 calc R . .
H28B H 0.6323 0.7579 0.0846 0.073 Uiso 1 1 calc R . .
H28C H 0.5687 0.8489 0.0961 0.073 Uiso 1 1 calc R . .
C29 C 0.5310(6) 0.5878(8) 0.0916(3) 0.036(2) Uani 1 1 d U . .
H29A H 0.4989 0.5875 0.0694 0.055 Uiso 1 1 calc R . .
H29B H 0.5052 0.5356 0.1060 0.055 Uiso 1 1 calc R . .
H29C H 0.5924 0.5697 0.0893 0.055 Uiso 1 1 calc R . .
C30 C 0.5700(8) 0.6980(11) 0.1435(3) 0.056(3) Uani 1 1 d U . .
H30A H 0.6324 0.6822 0.1428 0.084 Uiso 1 1 calc R . .
H30B H 0.5427 0.6439 0.1568 0.084 Uiso 1 1 calc R . .
H30C H 0.5631 0.7674 0.1538 0.084 Uiso 1 1 calc R . .
C31 C 0.4291(6) 1.1761(8) 0.1054(2) 0.024(2) Uani 1 1 d U . .
C32 C 0.5259(6) 1.2146(9) 0.1047(3) 0.033(2) Uani 1 1 d U A .
C33 C 0.5342(7) 1.2784(9) 0.0714(3) 0.043(3) Uani 1 1 d U . .
H33A H 0.4962 1.3407 0.0712 0.064 Uiso 1 1 calc R A .
H33B H 0.5165 1.2334 0.0521 0.064 Uiso 1 1 calc R . .
H33C H 0.5950 1.3009 0.0701 0.064 Uiso 1 1 calc R . .
C34 C 0.5883(7) 1.1176(9) 0.1055(3) 0.044(3) Uani 1 1 d U . .
H34A H 0.6484 1.1417 0.1035 0.067 Uiso 1 1 calc R A .
H34B H 0.5705 1.0704 0.0867 0.067 Uiso 1 1 calc R . .
H34C H 0.5853 1.0796 0.1267 0.067 Uiso 1 1 calc R . .
C35 C 0.5458(8) 1.2857(11) 0.1354(3) 0.061(4) Uani 1 1 d U . .
H35A H 0.5016 1.3416 0.1356 0.091 Uiso 1 1 calc R A .
H35B H 0.6038 1.3175 0.1345 0.091 Uiso 1 1 calc R . .
H35C H 0.5447 1.2433 0.1559 0.091 Uiso 1 1 calc R . .
C36 C -0.0650(5) 0.9680(7) 0.1626(2) 0.0224(18) Uani 1 1 d DU B .
C37 C -0.1612(6) 0.9313(7) 0.1654(2) 0.025(2) Uani 1 1 d DU . .
C38 C -0.198(3) 0.984(4) 0.1978(11) 0.060(11) Uani 0.48(5) 1 d PU B 1
H38A H -0.1647 0.9590 0.2180 0.090 Uiso 0.48(5) 1 calc PR B 1
H38B H -0.2601 0.9652 0.1987 0.090 Uiso 0.48(5) 1 calc PR B 1
H38C H -0.1931 1.0614 0.1964 0.090 Uiso 0.48(5) 1 calc PR B 1
C39 C -0.160(3) 0.813(3) 0.1698(13) 0.044(9) Uani 0.48(5) 1 d PU B 1
H39A H -0.1433 0.7790 0.1493 0.066 Uiso 0.48(5) 1 calc PR B 1
H39B H -0.2188 0.7883 0.1745 0.066 Uiso 0.48(5) 1 calc PR B 1
H39C H -0.1182 0.7935 0.1886 0.066 Uiso 0.48(5) 1 calc PR B 1
C40 C -0.2126(19) 0.969(4) 0.1347(10) 0.048(10) Uani 0.48(5) 1 d PU B 1
H40A H -0.2062 1.0459 0.1329 0.072 Uiso 0.48(5) 1 calc PR B 1
H40B H -0.2745 0.9516 0.1361 0.072 Uiso 0.48(5) 1 calc PR B 1
H40C H -0.1911 0.9349 0.1150 0.072 Uiso 0.48(5) 1 calc PR B 1
C38A C -0.213(2) 1.017(3) 0.1816(12) 0.054(9) Uani 0.52(5) 1 d PU B 2
H38D H -0.2074 1.0837 0.1694 0.081 Uiso 0.52(5) 1 calc PR B 2
H38E H -0.1902 1.0264 0.2050 0.081 Uiso 0.52(5) 1 calc PR B 2
H38F H -0.2747 0.9967 0.1808 0.081 Uiso 0.52(5) 1 calc PR B 2
C39A C -0.160(3) 0.826(3) 0.1861(9) 0.038(7) Uani 0.52(5) 1 d PU B 2
H39D H -0.2198 0.7986 0.1860 0.057 Uiso 0.52(5) 1 calc PR B 2
H39E H -0.1372 0.8405 0.2092 0.057 Uiso 0.52(5) 1 calc PR B 2
H39F H -0.1228 0.7745 0.1760 0.057 Uiso 0.52(5) 1 calc PR B 2
C40A C -0.2072(16) 0.906(4) 0.1278(6) 0.036(7) Uani 0.52(5) 1 d PU B 2
H40D H -0.2682 0.8855 0.1294 0.053 Uiso 0.52(5) 1 calc PR B 2
H40E H -0.1756 0.8489 0.1176 0.053 Uiso 0.52(5) 1 calc PR B 2
H40F H -0.2051 0.9699 0.1138 0.053 Uiso 0.52(5) 1 calc PR B 2
O20 O 0.7498(4) 0.5925(5) 1.05894(16) 0.0271(14) Uani 1 1 d U C .
O21 O 0.7448(6) 0.4225(5) 1.04268(17) 0.0395(18) Uani 1 1 d U C .
H21 H 0.7569 0.4139 1.0632 0.059 Uiso 1 1 calc R . .
C41 C 0.7383(5) 0.5245(7) 1.0360(2) 0.0201(18) Uani 1 1 d DU . .
C42 C 0.7200(10) 0.5517(12) 0.9984(3) 0.030(3) Uani 0.711(19) 1 d PDU C 1
C43 C 0.7193(14) 0.6724(12) 0.9949(4) 0.047(5) Uani 0.711(19) 1 d PDU C 1
H43A H 0.6720 0.7018 1.0072 0.071 Uiso 0.711(19) 1 calc PR C 1
H43B H 0.7099 0.6915 0.9712 0.071 Uiso 0.711(19) 1 calc PR C 1
H43C H 0.7755 0.7009 1.0042 0.071 Uiso 0.711(19) 1 calc PR C 1
C44 C 0.6308(12) 0.504(2) 0.9867(7) 0.066(6) Uani 0.711(19) 1 d PDU C 1
H44A H 0.6310 0.4286 0.9916 0.098 Uiso 0.711(19) 1 calc PR C 1
H44B H 0.6192 0.5154 0.9626 0.098 Uiso 0.711(19) 1 calc PR C 1
H44C H 0.5851 0.5391 0.9986 0.098 Uiso 0.711(19) 1 calc PR C 1
C45 C 0.7956(11) 0.5056(17) 0.9798(4) 0.054(5) Uani 0.711(19) 1 d PDU C 1
H45A H 0.8516 0.5267 0.9914 0.081 Uiso 0.711(19) 1 calc PR C 1
H45B H 0.7920 0.5325 0.9568 0.081 Uiso 0.711(19) 1 calc PR C 1
H45C H 0.7914 0.4284 0.9794 0.081 Uiso 0.711(19) 1 calc PR C 1
C42A C 0.711(2) 0.562(3) 0.9996(5) 0.032(6) Uani 0.289(19) 1 d PDU C 2
C43A C 0.643(3) 0.652(4) 0.9973(11) 0.061(12) Uani 0.289(19) 1 d PDU C 2
H43D H 0.6255 0.6671 0.9737 0.092 Uiso 0.289(19) 1 calc PR C 2
H43E H 0.6697 0.7161 1.0078 0.092 Uiso 0.289(19) 1 calc PR C 2
H43F H 0.5921 0.6319 1.0089 0.092 Uiso 0.289(19) 1 calc PR C 2
C44A C 0.667(4) 0.469(4) 0.9796(12) 0.052(11) Uani 0.289(19) 1 d PDU C 2
H44D H 0.6435 0.4947 0.9576 0.078 Uiso 0.289(19) 1 calc PR C 2
H44E H 0.6202 0.4399 0.9918 0.078 Uiso 0.289(19) 1 calc PR C 2
H44F H 0.7112 0.4144 0.9765 0.078 Uiso 0.289(19) 1 calc PR C 2
C45A C 0.792(2) 0.607(4) 0.9843(10) 0.046(10) Uani 0.289(19) 1 d PDU C 2
H45D H 0.7786 0.6195 0.9603 0.070 Uiso 0.289(19) 1 calc PR C 2
H45E H 0.8404 0.5556 0.9874 0.070 Uiso 0.289(19) 1 calc PR C 2
H45F H 0.8097 0.6731 0.9954 0.070 Uiso 0.289(19) 1 calc PR C 2
O22 O 0.7794(5) 0.3792(5) 0.10843(16) 0.0344(16) Uani 1 1 d U . .
O23 O 0.7754(4) 0.5522(6) 0.12438(16) 0.0297(14) Uani 1 1 d U . .
H23 H 0.7672 0.5616 0.1037 0.044 Uiso 1 1 calc R . .
C46 C 0.7879(5) 0.4483(8) 0.1307(2) 0.0233(18) Uani 1 1 d U . .
C47 C 0.8125(7) 0.4217(8) 0.1680(2) 0.031(2) Uani 1 1 d U . .
C48 C 0.9003(6) 0.4792(9) 0.1792(3) 0.039(3) Uani 1 1 d U . .
H48A H 0.9170 0.4633 0.2028 0.058 Uiso 1 1 calc R . .
H48B H 0.8926 0.5556 0.1763 0.058 Uiso 1 1 calc R . .
H48C H 0.9463 0.4546 0.1654 0.058 Uiso 1 1 calc R . .
C49 C 0.8220(8) 0.3014(9) 0.1730(3) 0.044(3) Uani 1 1 d U . .
H49A H 0.7666 0.2667 0.1657 0.066 Uiso 1 1 calc R . .
H49B H 0.8371 0.2861 0.1967 0.066 Uiso 1 1 calc R . .
H49C H 0.8683 0.2749 0.1597 0.066 Uiso 1 1 calc R . .
C50 C 0.7376(6) 0.4655(10) 0.1890(2) 0.038(2) Uani 1 1 d U . .
H50A H 0.6816 0.4339 0.1809 0.057 Uiso 1 1 calc R . .
H50B H 0.7341 0.5425 0.1866 0.057 Uiso 1 1 calc R . .
H50C H 0.7506 0.4475 0.2127 0.057 Uiso 1 1 calc R . .
O24 O 0.5082(4) 0.4394(8) 0.32710(17) 0.051(2) Uani 1 1 d U D .
H24 H 0.5357 0.4090 0.3432 0.077 Uiso 1 1 calc R . .
O25 O 0.6445(4) 0.4681(6) 0.31020(14) 0.0260(14) Uani 1 1 d U D .
C51 C 0.5643(5) 0.4662(8) 0.3041(2) 0.0245(19) Uani 1 1 d DU . .
C52 C 0.5203(14) 0.4821(18) 0.2680(4) 0.027(6) Uani 0.41(2) 1 d PDU D 1
C53 C 0.4238(15) 0.517(3) 0.2668(7) 0.058(11) Uani 0.41(2) 1 d PDU D 1
H53A H 0.4072 0.5509 0.2453 0.087 Uiso 0.41(2) 1 calc PR D 1
H53B H 0.4163 0.5670 0.2851 0.087 Uiso 0.41(2) 1 calc PR D 1
H53C H 0.3867 0.4549 0.2695 0.087 Uiso 0.41(2) 1 calc PR D 1
C54 C 0.522(3) 0.378(2) 0.2479(9) 0.073(12) Uani 0.41(2) 1 d PDU D 1
H54A H 0.4960 0.3213 0.2604 0.109 Uiso 0.41(2) 1 calc PR D 1
H54B H 0.5828 0.3600 0.2443 0.109 Uiso 0.41(2) 1 calc PR D 1
H54C H 0.4887 0.3872 0.2262 0.109 Uiso 0.41(2) 1 calc PR D 1
C55 C 0.563(2) 0.564(3) 0.2457(9) 0.051(9) Uani 0.41(2) 1 d PDU D 1
H55A H 0.6239 0.5442 0.2434 0.077 Uiso 0.41(2) 1 calc PR D 1
H55B H 0.5608 0.6340 0.2560 0.077 Uiso 0.41(2) 1 calc PR D 1
H55C H 0.5308 0.5655 0.2235 0.077 Uiso 0.41(2) 1 calc PR D 1
C52A C 0.5124(11) 0.4960(15) 0.2706(4) 0.040(5) Uani 0.59(2) 1 d PDU D 2
C53A C 0.4627(14) 0.5990(19) 0.2774(5) 0.053(6) Uani 0.59(2) 1 d PDU D 2
H53D H 0.4237 0.5868 0.2952 0.079 Uiso 0.59(2) 1 calc PR D 2
H53E H 0.4282 0.6209 0.2569 0.079 Uiso 0.59(2) 1 calc PR D 2
H53F H 0.5048 0.6546 0.2843 0.079 Uiso 0.59(2) 1 calc PR D 2
C54A C 0.4498(14) 0.404(2) 0.2619(5) 0.056(6) Uani 0.59(2) 1 d PDU D 2
H54D H 0.4816 0.3370 0.2649 0.085 Uiso 0.59(2) 1 calc PR D 2
H54E H 0.4259 0.4104 0.2386 0.085 Uiso 0.59(2) 1 calc PR D 2
H54F H 0.4019 0.4055 0.2767 0.085 Uiso 0.59(2) 1 calc PR D 2
C55A C 0.5832(13) 0.510(2) 0.2459(6) 0.044(5) Uani 0.59(2) 1 d PDU D 2
H55D H 0.6215 0.5686 0.2532 0.067 Uiso 0.59(2) 1 calc PR D 2
H55E H 0.5554 0.5244 0.2235 0.067 Uiso 0.59(2) 1 calc PR D 2
H55F H 0.6177 0.4447 0.2453 0.067 Uiso 0.59(2) 1 calc PR D 2
N1 N 0.3990(7) 0.4981(10) 0.1694(3) 0.064(3) Uani 1 1 d . . .
C80 C 0.3445(7) 0.4801(9) 0.1478(3) 0.038(3) Uani 1 1 d . . .
C81 C 0.2743(6) 0.4602(10) 0.1208(3) 0.043(3) Uani 1 1 d . . .
H81A H 0.2201 0.4414 0.1309 0.065 Uiso 1 1 calc R . .
H81B H 0.2916 0.4020 0.1067 0.065 Uiso 1 1 calc R . .
H81C H 0.2646 0.5241 0.1072 0.065 Uiso 1 1 calc R . .

loop_
_atom_site_aniso_label
_atom_site_aniso_U_11
_atom_site_aniso_U_22
_atom_site_aniso_U_33
_atom_site_aniso_U_23
_atom_site_aniso_U_13
_atom_site_aniso_U_12
In1 0.0155(3) 0.0178(3) 0.0161(3) -0.0016(3) 0.0029(2) -0.0009(3)
In2 0.0189(3) 0.0162(3) 0.0190(3) -0.0017(3) 0.0054(2) -0.0028(3)
Ni1 0.0148(5) 0.0157(5) 0.0129(5) -0.0005(5) 0.0024(4) -0.0014(5)
O1 0.018(3) 0.014(3) 0.009(2) 0.007(3) -0.006(2) 0.000(3)
O2 0.025(3) 0.017(3) 0.019(3) 0.003(3) -0.001(3) 0.001(3)
O3 0.025(3) 0.020(3) 0.013(3) -0.004(3) 0.002(3) 0.003(3)
O4 0.033(4) 0.018(3) 0.021(3) -0.003(3) 0.008(3) -0.003(3)
O5 0.035(4) 0.028(4) 0.023(3) -0.006(3) 0.005(3) -0.004(3)
O6 0.024(3) 0.016(3) 0.019(3) 0.002(3) 0.005(3) -0.006(3)
O7 0.022(3) 0.023(4) 0.022(3) -0.007(3) 0.006(3) -0.003(3)
O8 0.020(3) 0.025(4) 0.017(3) 0.000(3) 0.010(3) -0.005(3)
O9 0.016(3) 0.022(3) 0.022(3) -0.003(3) -0.001(2) 0.000(3)
O10 0.030(4) 0.012(4) 0.027(3) 0.004(3) 0.004(3) 0.004(3)
O11 0.024(4) 0.022(4) 0.029(4) 0.001(3) 0.007(3) 0.000(3)
O12 0.017(3) 0.022(4) 0.024(3) -0.001(3) 0.001(3) -0.002(3)
O13 0.018(3) 0.025(4) 0.034(4) -0.008(3) 0.003(3) -0.001(3)
O14 0.012(3) 0.032(4) 0.048(4) 0.009(3) 0.004(3) -0.005(3)
O15 0.019(3) 0.027(4) 0.031(4) -0.006(3) 0.011(3) -0.003(3)
O16 0.021(3) 0.020(3) 0.014(3) -0.002(3) 0.007(2) 0.002(3)
O17 0.028(4) 0.038(5) 0.035(4) -0.017(3) 0.014(3) -0.010(3)
C1 0.021(5) 0.020(5) 0.015(4) -0.002(4) 0.003(3) 0.002(4)
C2 0.033(5) 0.026(5) 0.017(4) -0.001(4) 0.000(4) 0.001(4)
C3 0.051(6) 0.059(7) 0.019(5) 0.009(5) 0.012(4) 0.010(6)
C4 0.044(6) 0.110(11) 0.021(5) 0.014(6) -0.012(5) -0.012(7)
C5 0.124(12) 0.030(5) 0.031(6) 0.004(4) 0.028(7) -0.001(6)
C6 0.014(4) 0.020(4) 0.022(4) 0.003(4) 0.000(3) -0.009(4)
C7 0.044(5) 0.031(5) 0.020(4) 0.006(4) 0.007(4) 0.002(5)
C8 0.104(9) 0.044(8) 0.031(6) -0.004(5) -0.029(6) 0.030(7)
C9 0.053(7) 0.037(5) 0.024(5) 0.001(4) 0.010(5) 0.006(5)
C10 0.080(7) 0.065(9) 0.041(7) -0.007(6) 0.036(6) -0.029(7)
C11 0.025(5) 0.014(5) 0.013(4) 0.002(3) -0.003(4) 0.001(4)
C12 0.025(5) 0.028(5) 0.008(4) -0.008(3) -0.001(3) -0.003(4)
C13 0.041(5) 0.031(6) 0.032(6) -0.010(4) 0.008(4) 0.006(4)
C14 0.037(5) 0.034(6) 0.029(5) -0.009(4) 0.005(4) -0.015(4)
C15 0.056(7) 0.037(6) 0.021(5) 0.006(4) 0.002(5) -0.007(5)
C16 0.020(4) 0.021(5) 0.019(5) 0.001(4) -0.003(3) -0.004(4)
C17 0.020(4) 0.027(5) 0.024(5) -0.001(4) -0.001(4) -0.003(4)
C18 0.026(5) 0.038(6) 0.040(6) -0.009(5) -0.015(4) 0.003(4)
C19 0.032(6) 0.066(8) 0.031(5) 0.009(5) -0.003(4) -0.024(5)
C20 0.036(6) 0.033(6) 0.033(5) -0.009(4) -0.011(4) -0.004(4)
C21 0.024(4) 0.021(5) 0.020(4) -0.004(4) 0.012(3) 0.003(4)
C22 0.029(9) 0.033(12) 0.040(12) 0.023(9) 0.011(13) 0.005(10)
C23 0.021(11) 0.029(8) 0.12(2) 0.006(13) -0.012(14) 0.009(7)
C24 0.022(8) 0.020(10) 0.063(18) 0.012(11) 0.026(12) 0.017(8)
C25 0.025(11) 0.12(3) 0.044(12) 0.035(13) -0.003(9) -0.006(17)
C22A 0.021(10) 0.039(13) 0.042(15) 0.011(13) -0.005(13) -0.012(14)
C23A 0.010(13) 0.044(13) 0.12(3) 0.024(16) -0.016(18) -0.001(10)
C24A 0.022(9) 0.07(2) 0.023(14) 0.018(15) -0.016(12) -0.017(16)
C25A 0.030(16) 0.11(3) 0.034(11) 0.012(17) -0.005(9) 0.01(2)
C26 0.025(4) 0.011(4) 0.019(4) 0.005(4) 0.004(4) -0.004(4)
C27 0.018(4) 0.021(5) 0.040(5) -0.007(4) 0.005(4) -0.001(4)
C28 0.035(6) 0.030(6) 0.084(8) 0.003(6) 0.030(6) 0.000(5)
C29 0.021(5) 0.031(5) 0.057(7) -0.013(5) 0.008(5) 0.001(4)
C30 0.044(7) 0.071(9) 0.049(6) -0.012(6) -0.011(5) 0.023(7)
C31 0.020(4) 0.031(6) 0.022(5) -0.007(4) 0.011(4) -0.003(4)
C32 0.024(5) 0.040(6) 0.035(5) -0.004(4) 0.004(4) -0.004(4)
C33 0.033(6) 0.032(6) 0.065(6) 0.011(5) 0.017(5) -0.003(5)
C34 0.022(5) 0.050(6) 0.062(8) 0.012(5) 0.013(5) 0.000(5)
C35 0.035(7) 0.078(9) 0.069(7) -0.034(7) 0.005(6) -0.019(6)
C36 0.023(4) 0.015(5) 0.029(5) -0.002(4) 0.001(3) 0.000(4)
C37 0.026(4) 0.026(5) 0.027(5) 0.007(4) 0.011(4) -0.001(4)
C38 0.06(2) 0.06(2) 0.065(16) -0.025(17) 0.039(17) -0.022(18)
C39 0.034(14) 0.028(8) 0.07(2) 0.017(14) 0.02(2) -0.005(9)
C40 0.021(10) 0.07(2) 0.056(14) 0.032(15) -0.003(10) -0.013(15)
C38A 0.036(13) 0.044(14) 0.09(2) -0.020(14) 0.033(18) -0.009(11)
C39A 0.026(12) 0.045(13) 0.044(15) 0.023(13) 0.006(14) -0.008(10)
C40A 0.017(9) 0.06(2) 0.030(8) 0.014(10) 0.002(7) -0.008(12)
O20 0.029(4) 0.030(3) 0.022(3) -0.004(3) -0.001(3) -0.003(3)
O21 0.067(5) 0.029(4) 0.022(4) -0.004(3) -0.003(4) -0.006(3)
C41 0.019(4) 0.020(5) 0.022(4) 0.000(3) 0.004(3) -0.005(4)
C42 0.040(7) 0.031(7) 0.020(5) -0.002(6) 0.003(6) 0.000(7)
C43 0.073(13) 0.040(7) 0.029(8) 0.017(6) 0.001(8) 0.005(7)
C44 0.049(9) 0.077(15) 0.064(15) 0.002(12) -0.029(10) -0.010(10)
C45 0.063(9) 0.078(13) 0.023(7) -0.008(8) 0.008(7) 0.022(9)
C42A 0.042(15) 0.037(14) 0.017(8) -0.001(8) 0.010(12) 0.001(11)
C43A 0.06(2) 0.07(2) 0.04(2) 0.009(17) -0.012(18) 0.030(19)
C44A 0.08(3) 0.046(19) 0.029(17) 0.023(16) -0.03(2) -0.023(18)
C45A 0.051(17) 0.05(2) 0.038(17) 0.028(17) 0.003(15) -0.012(15)
O22 0.051(4) 0.030(4) 0.022(3) 0.003(3) 0.000(3) 0.007(3)
O23 0.031(3) 0.032(3) 0.026(3) -0.001(3) 0.001(3) 0.004(3)
C46 0.016(4) 0.031(5) 0.023(4) 0.003(4) 0.004(3) 0.002(4)
C47 0.033(5) 0.044(5) 0.017(4) 0.000(4) -0.001(4) -0.001(4)
C48 0.033(5) 0.055(7) 0.027(5) 0.009(5) -0.007(4) -0.002(5)
C49 0.055(7) 0.045(5) 0.031(6) 0.016(5) -0.004(5) -0.001(5)
C50 0.038(5) 0.057(7) 0.020(4) -0.001(5) 0.008(4) -0.003(5)
O24 0.022(3) 0.104(7) 0.027(4) 0.021(4) 0.000(3) -0.008(4)
O25 0.022(3) 0.037(4) 0.019(3) -0.003(3) 0.000(2) -0.003(3)
C51 0.019(4) 0.025(5) 0.030(4) 0.010(4) 0.000(3) -0.001(4)
C52 0.024(11) 0.029(13) 0.027(8) 0.006(9) -0.002(8) 0.003(10)
C53 0.029(11) 0.11(3) 0.030(15) 0.007(16) -0.013(9) 0.016(14)
C54 0.10(3) 0.038(14) 0.073(19) -0.015(13) -0.06(2) 0.019(15)
C55 0.047(18) 0.061(19) 0.044(16) 0.028(16) -0.012(15) -0.009(16)
C52A 0.017(8) 0.070(11) 0.032(8) 0.013(9) -0.004(7) -0.001(7)
C53A 0.034(10) 0.076(12) 0.047(11) 0.029(10) -0.008(8) 0.018(9)
C54A 0.040(11) 0.093(13) 0.035(10) -0.006(10) -0.007(8) -0.020(10)
C55A 0.017(8) 0.089(15) 0.026(9) 0.026(11) -0.010(6) 0.005(9)
N1 0.056(7) 0.104(10) 0.032(5) 0.019(6) 0.000(5) -0.001(6)
C80 0.040(6) 0.042(7) 0.033(6) 0.006(5) 0.013(5) 0.003(5)
C81 0.029(5) 0.040(6) 0.062(7) -0.017(6) 0.017(5) 0.001(6)

loop_
_atom_type_symbol
_atom_type_description
_atom_type_scat_dispersion_real
_atom_type_scat_dispersion_imag
_atom_type_scat_source
C C 0.0033 0.0016 'International Tables Vol C Tables 4.2.6.8 and 6.1.1.4'
H H 0.0000 0.0000 'International Tables Vol C Tables 4.2.6.8 and 6.1.1.4'
N N 0.0061 0.0033 'International Tables Vol C Tables 4.2.6.8 and 6.1.1.4'
O O 0.0106 0.0060 'International Tables Vol C Tables 4.2.6.8 and 6.1.1.4'
F F 0.0171 0.0103 'International Tables Vol C Tables 4.2.6.8 and 6.1.1.4'
Ni Ni 0.3393 1.1124 'International Tables Vol C Tables 4.2.6.8 and 6.1.1.4'
In In -0.7276 1.3100 'International Tables Vol C Tables 4.2.6.8 and 6.1.1.4'

loop_
_geom_angle_atom_site_label_1
_geom_angle_atom_site_label_2
_geom_angle_atom_site_label_3
_geom_angle
O4 In1 O2 174.2(2)
O4 In1 O1 92.7(2)
O2 In1 O1 87.2(2)
O4 In1 O12 88.4(2)
O2 In1 O12 95.2(2)
O1 In1 O12 143.6(2)
O4 In1 O9 89.1(2)
O2 In1 O9 86.7(2)
O1 In1 O9 130.9(2)
O12 In1 O9 85.4(2)
O4 In1 O13 90.5(2)
O2 In1 O13 95.2(2)
O1 In1 O13 85.1(2)
O12 In1 O13 58.5(2)
O9 In1 O13 143.9(2)
O4 In1 O8 86.9(2)
O2 In1 O8 87.5(2)
O1 In1 O8 74.1(2)
O12 In1 O8 142.2(2)
O9 In1 O8 57.0(2)
O13 In1 O8 158.9(2)
O4 In1 C26 88.8(3)
O2 In1 C26 96.6(2)
O1 In1 C26 114.8(2)
O12 In1 C26 28.9(2)
O9 In1 C26 114.3(2)
O13 In1 C26 29.6(2)
O8 In1 C26 170.3(2)
O4 In1 C16 89.8(3)
O2 In1 C16 84.6(2)
O1 In1 C16 102.7(2)
O12 In1 C16 113.6(3)
O9 In1 C16 28.2(2)
O13 In1 C16 172.1(3)
O8 In1 C16 29.0(2)
C26 In1 C16 142.5(3)
O1 In2 O5 94.7(2)
O1 In2 O11 129.1(2)
O5 In2 O11 88.8(2)
O1 In2 O6 84.2(2)
O5 In2 O6 171.3(2)
O11 In2 O6 85.3(2)
O1 In2 O15 143.5(2)
O5 In2 O15 91.7(2)
O11 In2 O15 86.8(2)
O6 In2 O15 94.4(2)
O1 In2 O14 85.6(2)
O5 In2 O14 91.5(3)
O11 In2 O14 145.2(2)
O6 In2 O14 97.0(2)
O15 In2 O14 58.4(2)
O1 In2 O10 74.55(19)
O5 In2 O10 84.0(2)
O11 In2 O10 55.4(2)
O6 In2 O10 87.4(2)
O15 In2 O10 141.9(2)
O14 In2 O10 159.1(2)
O1 In2 C31 114.8(3)
O5 In2 C31 91.0(3)
O11 In2 C31 115.9(3)
O6 In2 C31 97.3(2)
O15 In2 C31 29.1(3)
O14 In2 C31 29.3(3)
O10 In2 C31 169.9(3)
O1 In2 C21 101.8(2)
O5 In2 C21 86.7(2)
O11 In2 C21 27.7(2)
O6 In2 C21 85.1(2)
O15 In2 C21 114.4(3)
O14 In2 C21 172.6(3)
O10 In2 C21 27.7(2)
C31 In2 C21 143.4(3)
O3 Ni1 O7 90.7(2)
O3 Ni1 O8 93.1(2)
O7 Ni1 O8 172.8(2)
O3 Ni1 O10 177.9(2)
O7 Ni1 O10 89.9(2)
O8 Ni1 O10 86.2(2)
O3 Ni1 O16 86.0(2)
O7 Ni1 O16 91.0(2)
O8 Ni1 O16 95.4(2)
O10 Ni1 O16 96.0(2)
O3 Ni1 O1 92.4(2)
O7 Ni1 O1 91.4(2)
O8 Ni1 O1 82.3(2)
O10 Ni1 O1 85.6(2)
O16 Ni1 O1 177.2(2)
Ni1 O1 In2 102.2(2)
Ni1 O1 In1 100.2(2)
In2 O1 In1 127.3(2)
Ni1 O1 H1 108.5
In2 O1 H1 108.5
In1 O1 H1 108.5
C1 O2 In1 129.2(5)
C1 O3 Ni1 131.8(6)
C6 O4 In1 139.8(6)
C6 O5 In2 136.6(6)
C11 O6 In2 130.8(6)
C11 O7 Ni1 132.2(6)
C16 O8 Ni1 149.8(6)
C16 O8 In1 88.7(5)
Ni1 O8 In1 94.9(2)
C16 O9 In1 95.5(5)
C21 O10 Ni1 150.8(6)
C21 O10 In2 84.9(5)
Ni1 O10 In2 91.4(2)
C21 O11 In2 99.5(5)
C26 O12 In1 92.6(5)
C26 O13 In1 89.9(5)
C31 O14 In2 90.9(5)
C31 O15 In2 92.1(5)
C36 O16 Ni1 129.1(5)
C36 O17 H17 109.5
O3 C1 O2 127.2(8)
O3 C1 C2 118.3(7)
O2 C1 C2 114.5(7)
C5 C2 C4 111.4(8)
C5 C2 C3 109.1(8)
C4 C2 C3 109.5(7)
C5 C2 C1 109.2(7)
C4 C2 C1 108.2(7)
C3 C2 C1 109.4(7)
C2 C3 H3A 109.5
C2 C3 H3B 109.5
H3A C3 H3B 109.5
C2 C3 H3C 109.5
H3A C3 H3C 109.5
H3B C3 H3C 109.5
C2 C4 H4A 109.5
C2 C4 H4B 109.5
H4A C4 H4B 109.5
C2 C4 H4C 109.5
H4A C4 H4C 109.5
H4B C4 H4C 109.5
C2 C5 H5A 109.5
C2 C5 H5B 109.5
H5A C5 H5B 109.5
C2 C5 H5C 109.5
H5A C5 H5C 109.5
H5B C5 H5C 109.5
O4 C6 O5 127.0(8)
O4 C6 C7 117.4(8)
O5 C6 C7 115.5(8)
C9 C7 C8 109.9(9)
C9 C7 C10 110.8(9)
C8 C7 C10 110.4(10)
C9 C7 C6 111.3(8)
C8 C7 C6 108.1(8)
C10 C7 C6 106.2(8)
C7 C8 H8A 109.5
C7 C8 H8B 109.5
H8A C8 H8B 109.5
C7 C8 H8C 109.5
H8A C8 H8C 109.5
H8B C8 H8C 109.5
C7 C9 H9A 109.5
C7 C9 H9B 109.5
H9A C9 H9B 109.5
C7 C9 H9C 109.5
H9A C9 H9C 109.5
H9B C9 H9C 109.5
C7 C10 H10A 109.5
C7 C10 H10B 109.5
H10A C10 H10B 109.5
C7 C10 H10C 109.5
H10A C10 H10C 109.5
H10B C10 H10C 109.5
O6 C11 O7 125.1(8)
O6 C11 C12 118.7(8)
O7 C11 C12 116.1(8)
C13 C12 C14 110.7(8)
C13 C12 C11 107.9(7)
C14 C12 C11 110.1(7)
C13 C12 C15 109.4(8)
C14 C12 C15 109.5(8)
C11 C12 C15 109.2(8)
C12 C13 H13A 109.5
C12 C13 H13B 109.5
H13A C13 H13B 109.5
C12 C13 H13C 109.5
H13A C13 H13C 109.5
H13B C13 H13C 109.5
C12 C14 H14A 109.5
C12 C14 H14B 109.5
H14A C14 H14B 109.5
C12 C14 H14C 109.5
H14A C14 H14C 109.5
H14B C14 H14C 109.5
C12 C15 H15A 109.5
C12 C15 H15B 109.5
H15A C15 H15B 109.5
C12 C15 H15C 109.5
H15A C15 H15C 109.5
H15B C15 H15C 109.5
O9 C16 O8 118.2(8)
O9 C16 C17 120.8(8)
O8 C16 C17 121.0(8)
O9 C16 In1 56.3(4)
O8 C16 In1 62.4(4)
C17 C16 In1 171.5(6)
C16 C17 C19 104.6(7)
C16 C17 C20 110.5(8)
C19 C17 C20 110.4(9)
C16 C17 C18 110.6(8)
C19 C17 C18 110.7(9)
C20 C17 C18 110.1(8)
C17 C18 H18A 109.5
C17 C18 H18B 109.5
H18A C18 H18B 109.5
C17 C18 H18C 109.5
H18A C18 H18C 109.5
H18B C18 H18C 109.5
C17 C19 H19A 109.5
C17 C19 H19B 109.5
H19A C19 H19B 109.5
C17 C19 H19C 109.5
H19A C19 H19C 109.5
H19B C19 H19C 109.5
C17 C20 H20A 109.5
C17 C20 H20B 109.5
H20A C20 H20B 109.5
C17 C20 H20C 109.5
H20A C20 H20C 109.5
H20B C20 H20C 109.5
O10 C21 O11 120.2(8)
O10 C21 C22A 116(2)
O11 C21 C22A 122(2)
O10 C21 C22 123.4(18)
O11 C21 C22 116.4(18)
C22A C21 C22 15(2)
O10 C21 In2 67.4(5)
O11 C21 In2 52.9(4)
C22A C21 In2 169(3)
C22 C21 In2 168.7(17)
C25 C22 C21 106(3)
C25 C22 C23 111(3)
C21 C22 C23 108(3)
C25 C22 C24 111(3)
C21 C22 C24 110(2)
C23 C22 C24 110(3)
C22 C23 H23A 109.5
C22 C23 H23B 109.5
H23A C23 H23B 109.5
C22 C23 H23C 109.5
H23A C23 H23C 109.5
H23B C23 H23C 109.5
C22 C24 H24A 109.5
C22 C24 H24B 109.5
H24A C24 H24B 109.5
C22 C24 H24C 109.5
H24A C24 H24C 109.5
H24B C24 H24C 109.5
C22 C25 H25A 109.5
C22 C25 H25B 109.5
H25A C25 H25B 109.5
C22 C25 H25C 109.5
H25A C25 H25C 109.5
H25B C25 H25C 109.5
C24A C22A C23A 107(5)
C24A C22A C21 113(4)
C23A C22A C21 111(4)
C24A C22A C25A 107(4)
C23A C22A C25A 109(4)
C21 C22A C25A 109(4)
C22A C23A H23D 109.5
C22A C23A H23E 109.5
H23D C23A H23E 109.5
C22A C23A H23F 109.5
H23D C23A H23F 109.5
H23E C23A H23F 109.5
C22A C24A H24D 109.5
C22A C24A H24E 109.5
H24D C24A H24E 109.5
C22A C24A H24F 109.5
H24D C24A H24F 109.5
H24E C24A H24F 109.5
C22A C25A H25D 109.5
C22A C25A H25E 109.5
H25D C25A H25E 109.5
C22A C25A H25F 109.5
H25D C25A H25F 109.5
H25E C25A H25F 109.5
O12 C26 O13 119.0(8)
O12 C26 C27 122.1(8)
O13 C26 C27 118.8(8)
O12 C26 In1 58.6(4)
O13 C26 In1 60.4(4)
C27 C26 In1 174.7(6)
C28 C27 C29 109.3(9)
C28 C27 C30 109.8(10)
C29 C27 C30 110.1(9)
C28 C27 C26 108.2(8)
C29 C27 C26 110.4(8)
C30 C27 C26 109.1(8)
C27 C28 H28A 109.5
C27 C28 H28B 109.5
H28A C28 H28B 109.5
C27 C28 H28C 109.5
H28A C28 H28C 109.5
H28B C28 H28C 109.5
C27 C29 H29A 109.5
C27 C29 H29B 109.5
H29A C29 H29B 109.5
C27 C29 H29C 109.5
H29A C29 H29C 109.5
H29B C29 H29C 109.5
C27 C30 H30A 109.5
C27 C30 H30B 109.5
H30A C30 H30B 109.5
C27 C30 H30C 109.5
H30A C30 H30C 109.5
H30B C30 H30C 109.5
O15 C31 O14 118.6(8)
O15 C31 C32 120.5(9)
O14 C31 C32 120.9(9)
O15 C31 In2 58.8(4)
O14 C31 In2 59.9(5)
C32 C31 In2 178.4(7)
C35 C32 C34 111.4(10)
C35 C32 C31 107.2(8)
C34 C32 C31 109.7(9)
C35 C32 C33 110.8(10)
C34 C32 C33 109.3(9)
C31 C32 C33 108.4(8)
C32 C33 H33A 109.5
C32 C33 H33B 109.5
H33A C33 H33B 109.5
C32 C33 H33C 109.5
H33A C33 H33C 109.5
H33B C33 H33C 109.5
C32 C34 H34A 109.5
C32 C34 H34B 109.5
H34A C34 H34B 109.5
C32 C34 H34C 109.5
H34A C34 H34C 109.5
H34B C34 H34C 109.5
C32 C35 H35A 109.5
C32 C35 H35B 109.5
H35A C35 H35B 109.5
C32 C35 H35C 109.5
H35A C35 H35C 109.5
H35B C35 H35C 109.5
O16 C36 O17 123.5(7)
O16 C36 C37 122.4(8)
O17 C36 C37 114.0(7)
C40 C37 C39 115(2)
C40 C37 C38A 82.0(19)
C39 C37 C38A 131.3(19)
C40 C37 C36 106.7(12)
C39 C37 C36 107.7(17)
C38A C37 C36 110.3(15)
C40 C37 C39A 134(2)
C39 C37 C39A 25.2(15)
C38A C37 C39A 111.5(17)
C36 C37 C39A 108.7(16)
C40 C37 C38 109(2)
C39 C37 C38 108.8(18)
C38A C37 C38 29.0(17)
C36 C37 C38 109.5(18)
C39A C37 C38 85.3(18)
C40 C37 C40A 30.9(15)
C39 C37 C40A 85.1(18)
C38A C37 C40A 109.1(18)
C36 C37 C40A 109.3(11)
C39A C37 C40A 107.9(16)
C38 C37 C40A 132(2)
C37 C38 H38A 109.5
C37 C38 H38B 109.5
C37 C38 H38C 109.5
C37 C39 H39A 109.5
C37 C39 H39B 109.5
C37 C39 H39C 109.5
C37 C40 H40A 109.5
C37 C40 H40B 109.5
C37 C40 H40C 109.5
C37 C38A H38D 109.5
C37 C38A H38E 109.5
H38D C38A H38E 109.5
C37 C38A H38F 109.5
H38D C38A H38F 109.5
H38E C38A H38F 109.5
C37 C39A H39D 109.5
C37 C39A H39E 109.5
H39D C39A H39E 109.5
C37 C39A H39F 109.5
H39D C39A H39F 109.5
H39E C39A H39F 109.5
C37 C40A H40D 109.5
C37 C40A H40E 109.5
H40D C40A H40E 109.5
C37 C40A H40F 109.5
H40D C40A H40F 109.5
H40E C40A H40F 109.5
C41 O21 H21 109.5
O20 C41 O21 121.2(8)
O20 C41 C42 124.1(9)
O21 C41 C42 114.7(9)
O20 C41 C42A 119.0(15)
O21 C41 C42A 119.7(16)
C42 C41 C42A 7.4(16)
C44 C42 C43 111.2(15)
C44 C42 C45 113.2(15)
C43 C42 C45 109.5(14)
C44 C42 C41 107.3(14)
C43 C42 C41 108.0(11)
C45 C42 C41 107.5(10)
C43A C42A C44A 106(3)
C43A C42A C45A 105(3)
C44A C42A C45A 114(3)
C43A C42A C41 114(2)
C44A C42A C41 109(3)
C45A C42A C41 108(2)
C42A C43A H43D 109.5
C42A C43A H43E 109.5
H43D C43A H43E 109.5
C42A C43A H43F 109.5
H43D C43A H43F 109.5
H43E C43A H43F 109.5
C42A C44A H44D 109.5
C42A C44A H44E 109.5
H44D C44A H44E 109.5
C42A C44A H44F 109.5
H44D C44A H44F 109.5
H44E C44A H44F 109.5
C42A C45A H45D 109.5
C42A C45A H45E 109.5
H45D C45A H45E 109.5
C42A C45A H45F 109.5
H45D C45A H45F 109.5
H45E C45A H45F 109.5
C46 O23 H23 109.5
O22 C46 O23 122.8(8)
O22 C46 C47 122.7(9)
O23 C46 C47 114.5(8)
C49 C47 C46 110.7(8)
C49 C47 C48 110.7(9)
C46 C47 C48 108.2(8)
C49 C47 C50 110.1(9)
C46 C47 C50 107.8(8)
C48 C47 C50 109.3(8)
C47 C48 H48A 109.5
C47 C48 H48B 109.5
H48A C48 H48B 109.5
C47 C48 H48C 109.5
H48A C48 H48C 109.5
H48B C48 H48C 109.5
C47 C49 H49A 109.5
C47 C49 H49B 109.5
H49A C49 H49B 109.5
C47 C49 H49C 109.5
H49A C49 H49C 109.5
H49B C49 H49C 109.5
C47 C50 H50A 109.5
C47 C50 H50B 109.5
H50A C50 H50B 109.5
C47 C50 H50C 109.5
H50A C50 H50C 109.5
H50B C50 H50C 109.5
C51 O24 H24 109.5
O25 C51 O24 123.1(8)
O25 C51 C52A 127.0(10)
O24 C51 C52A 109.8(9)
O25 C51 C52 122.2(11)
O24 C51 C52 114.3(11)
C52A C51 C52 8.9(13)
C53 C52 C54 107(2)
C53 C52 C55 104(2)
C54 C52 C55 104(2)
C53 C52 C51 114.1(17)
C54 C52 C51 110.5(17)
C55 C52 C51 117(2)
C54A C52A C55A 113.7(18)
C54A C52A C53A 111.9(18)
C55A C52A C53A 113.7(17)
C54A C52A C51 106.3(13)
C55A C52A C51 104.1(13)
C53A C52A C51 106.3(12)
C52A C53A H53D 109.5
C52A C53A H53E 109.5
H53D C53A H53E 109.5
C52A C53A H53F 109.5
H53D C53A H53F 109.5
H53E C53A H53F 109.5
C52A C54A H54D 109.5
C52A C54A H54E 109.5
H54D C54A H54E 109.5
C52A C54A H54F 109.5
H54D C54A H54F 109.5
H54E C54A H54F 109.5
C52A C55A H55D 109.5
C52A C55A H55E 109.5
H55D C55A H55E 109.5
C52A C55A H55F 109.5
H55D C55A H55F 109.5
H55E C55A H55F 109.5
N1 C80 C81 178.2(13)
C80 C81 H81A 109.5
C80 C81 H81B 109.5
H81A C81 H81B 109.5
C80 C81 H81C 109.5
H81A C81 H81C 109.5
H81B C81 H81C 109.5

loop_
_geom_bond_atom_site_label_1
_geom_bond_atom_site_label_2
_geom_bond_distance
In1 O4 2.143(6)
In1 O2 2.161(6)
In1 O1 2.163(6)
In1 O12 2.208(6)
In1 O9 2.217(6)
In1 O13 2.249(6)
In1 O8 2.351(6)
In1 C26 2.586(9)
In1 C16 2.653(9)
In2 O1 2.130(6)
In2 O5 2.134(6)
In2 O11 2.173(6)
In2 O6 2.187(6)
In2 O15 2.207(6)
In2 O14 2.230(6)
In2 O10 2.493(6)
In2 C31 2.579(9)
In2 C21 2.689(9)
Ni1 O3 1.987(6)
Ni1 O7 2.034(6)
Ni1 O8 2.059(6)
Ni1 O10 2.065(6)
Ni1 O16 2.065(5)
Ni1 O1 2.079(5)
O1 H1 0.9800
O2 C1 1.278(10)
O3 C1 1.226(10)
O4 C6 1.240(11)
O5 C6 1.258(11)
O6 C11 1.251(10)
O7 C11 1.256(10)
O8 C16 1.285(10)
O9 C16 1.260(10)
O10 C21 1.255(10)
O11 C21 1.266(11)
O12 C26 1.250(10)
O13 C26 1.279(10)
O14 C31 1.262(11)
O15 C31 1.255(11)
O16 C36 1.214(10)
O17 C36 1.309(10)
O17 H17 0.8200
C1 C2 1.544(12)
C2 C5 1.512(11)
C2 C4 1.513(10)
C2 C3 1.531(10)
C3 H3A 0.9600
C3 H3B 0.9600
C3 H3C 0.9600
C4 H4A 0.9600
C4 H4B 0.9600
C4 H4C 0.9600
C5 H5A 0.9600
C5 H5B 0.9600
C5 H5C 0.9600
C6 C7 1.539(11)
C7 C9 1.507(15)
C7 C8 1.517(14)
C7 C10 1.524(15)
C8 H8A 0.9600
C8 H8B 0.9600
C8 H8C 0.9600
C9 H9A 0.9600
C9 H9B 0.9600
C9 H9C 0.9600
C10 H10A 0.9600
C10 H10B 0.9600
C10 H10C 0.9600
C11 C12 1.531(11)
C12 C13 1.509(13)
C12 C14 1.530(12)
C12 C15 1.533(13)
C13 H13A 0.9600
C13 H13B 0.9600
C13 H13C 0.9600
C14 H14A 0.9600
C14 H14B 0.9600
C14 H14C 0.9600
C15 H15A 0.9600
C15 H15B 0.9600
C15 H15C 0.9600
C16 C17 1.504(12)
C17 C19 1.507(13)
C17 C20 1.521(13)
C17 C18 1.528(13)
C18 H18A 0.9600
C18 H18B 0.9600
C18 H18C 0.9600
C19 H19A 0.9600
C19 H19B 0.9600
C19 H19C 0.9600
C20 H20A 0.9600
C20 H20B 0.9600
C20 H20C 0.9600
C21 C22A 1.51(7)
C21 C22 1.52(5)
C22 C25 1.51(4)
C22 C23 1.56(3)
C22 C24 1.58(6)
C23 H23A 0.9600
C23 H23B 0.9600
C23 H23C 0.9600
C24 H24A 0.9600
C24 H24B 0.9600
C24 H24C 0.9600
C25 H25A 0.9600
C25 H25B 0.9600
C25 H25C 0.9600
C22A C24A 1.42(9)
C22A C23A 1.48(6)
C22A C25A 1.60(5)
C23A H23D 0.9600
C23A H23E 0.9600
C23A H23F 0.9600
C24A H24D 0.9600
C24A H24E 0.9600
C24A H24F 0.9600
C25A H25D 0.9600
C25A H25E 0.9600
C25A H25F 0.9600
C26 C27 1.521(12)
C27 C28 1.503(14)
C27 C29 1.510(13)
C27 C30 1.520(14)
C28 H28A 0.9600
C28 H28B 0.9600
C28 H28C 0.9600
C29 H29A 0.9600
C29 H29B 0.9600
C29 H29C 0.9600
C30 H30A 0.9600
C30 H30B 0.9600
C30 H30C 0.9600
C31 C32 1.533(13)
C32 C35 1.504(15)
C32 C34 1.523(14)
C32 C33 1.541(15)
C33 H33A 0.9600
C33 H33B 0.9600
C33 H33C 0.9600
C34 H34A 0.9600
C34 H34B 0.9600
C34 H34C 0.9600
C35 H35A 0.9600
C35 H35B 0.9600
C35 H35C 0.9600
C36 C37 1.527(10)
C37 C40 1.46(3)
C37 C39 1.48(3)
C37 C38A 1.49(3)
C37 C39A 1.53(3)
C37 C38 1.57(3)
C37 C40A 1.61(3)
C38 H38A 0.9600
C38 H38B 0.9600
C38 H38C 0.9600
C39 H39A 0.9600
C39 H39B 0.9600
C39 H39C 0.9600
C40 H40A 0.9600
C40 H40B 0.9600
C40 H40C 0.9600
C38A H38D 0.9600
C38A H38E 0.9600
C38A H38F 0.9600
C39A H39D 0.9600
C39A H39E 0.9600
C39A H39F 0.9600
C40A H40D 0.9600
C40A H40E 0.9600
C40A H40F 0.9600
O20 C41 1.234(10)
O21 C41 1.293(11)
O21 H21 0.8200
C41 C42 1.518(12)
C41 C42A 1.527(16)
C42 C44 1.500(14)
C42 C43 1.502(13)
C42 C45 1.511(13)
C43 H43A 0.9600
C43 H43B 0.9600
C43 H43C 0.9600
C44 H44A 0.9600
C44 H44B 0.9600
C44 H44C 0.9600
C45 H45A 0.9600
C45 H45B 0.9600
C45 H45C 0.9600
C42A C43A 1.510(17)
C42A C44A 1.510(17)
C42A C45A 1.513(17)
C43A H43D 0.9600
C43A H43E 0.9600
C43A H43F 0.9600
C44A H44D 0.9600
C44A H44E 0.9600
C44A H44F 0.9600
C45A H45D 0.9600
C45A H45E 0.9600
C45A H45F 0.9600
O22 C46 1.224(11)
O23 C46 1.322(12)
O23 H23 0.8200
C46 C47 1.516(12)
C47 C49 1.509(15)
C47 C48 1.532(14)
C47 C50 1.546(13)
C48 H48A 0.9600
C48 H48B 0.9600
C48 H48C 0.9600
C49 H49A 0.9600
C49 H49B 0.9600
C49 H49C 0.9600
C50 H50A 0.9600
C50 H50B 0.9600
C50 H50C 0.9600
O24 C51 1.326(11)
O24 H24 0.8200
O25 C51 1.209(10)
C51 C52A 1.519(13)
C51 C52 1.527(15)
C52 C53 1.509(15)
C52 C54 1.512(16)
C52 C55 1.514(16)
C53 H53A 0.9600
C53 H53B 0.9600
C53 H53C 0.9600
C54 H54A 0.9600
C54 H54B 0.9600
C54 H54C 0.9600
C55 H55A 0.9600
C55 H55B 0.9600
C55 H55C 0.9600
C52A C54A 1.500(14)
C52A C55A 1.504(14)
C52A C53A 1.512(15)
C53A H53D 0.9600
C53A H53E 0.9600
C53A H53F 0.9600
C54A H54D 0.9600
C54A H54E 0.9600
C54A H54F 0.9600
C55A H55D 0.9600
C55A H55E 0.9600
C55A H55F 0.9600
N1 C80 1.154(14)
C80 C81 1.454(15)
C81 H81A 0.9600
C81 H81B 0.9600
C81 H81C 0.9600

loop_
_geom_torsion_atom_site_label_1
_geom_torsion_atom_site_label_2
_geom_torsion_atom_site_label_3
_geom_torsion_atom_site_label_4
_geom_torsion
O3 Ni1 O1 In2 -159.0(2)
O7 Ni1 O1 In2 -68.2(2)
O8 Ni1 O1 In2 108.2(2)
O10 Ni1 O1 In2 21.5(2)
O16 Ni1 O1 In2 146(4)
O3 Ni1 O1 In1 69.0(2)
O7 Ni1 O1 In1 159.8(2)
O8 Ni1 O1 In1 -23.7(2)
O10 Ni1 O1 In1 -110.4(2)
O16 Ni1 O1 In1 14(4)
O5 In2 O1 Ni1 -100.8(2)
O11 In2 O1 Ni1 -8.5(4)
O6 In2 O1 Ni1 70.5(2)
O15 In2 O1 Ni1 160.0(3)
O14 In2 O1 Ni1 168.0(3)
O10 In2 O1 Ni1 -18.3(2)
C31 In2 O1 Ni1 165.9(2)
C21 In2 O1 Ni1 -13.2(3)
O5 In2 O1 In1 12.3(3)
O11 In2 O1 In1 104.6(3)
O6 In2 O1 In1 -176.3(3)
O15 In2 O1 In1 -86.9(4)
O14 In2 O1 In1 -78.8(3)
O10 In2 O1 In1 94.8(3)
C31 In2 O1 In1 -81.0(4)
C21 In2 O1 In1 100.0(3)
O4 In1 O1 Ni1 107.3(2)
O2 In1 O1 Ni1 -66.9(2)
O12 In1 O1 Ni1 -161.8(3)
O9 In1 O1 Ni1 16.2(3)
O13 In1 O1 Ni1 -162.4(2)
O8 In1 O1 Ni1 21.28(19)
C26 In1 O1 Ni1 -162.8(2)
C16 In1 O1 Ni1 16.9(3)
O4 In1 O1 In2 -6.7(3)
O2 In1 O1 In2 179.1(3)
O12 In1 O1 In2 84.2(4)
O9 In1 O1 In2 -97.8(3)
O13 In1 O1 In2 83.6(3)
O8 In1 O1 In2 -92.7(3)
C26 In1 O1 In2 83.2(3)
C16 In1 O1 In2 -97.1(3)
O4 In1 O2 C1 -51(3)
O1 In1 O2 C1 37.5(7)
O12 In1 O2 C1 -178.9(7)
O9 In1 O2 C1 -93.8(7)
O13 In1 O2 C1 122.4(7)
O8 In1 O2 C1 -36.7(7)
C26 In1 O2 C1 152.1(7)
C16 In1 O2 C1 -65.6(7)
O7 Ni1 O3 C1 -127.3(8)
O8 Ni1 O3 C1 46.6(7)
O10 Ni1 O3 C1 -21(7)
O16 Ni1 O3 C1 141.8(7)
O1 Ni1 O3 C1 -35.9(7)
O2 In1 O4 C6 80(2)
O1 In1 O4 C6 -8.2(9)
O12 In1 O4 C6 -151.8(9)
O9 In1 O4 C6 122.8(9)
O13 In1 O4 C6 -93.3(9)
O8 In1 O4 C6 65.7(9)
C26 In1 O4 C6 -122.9(9)
C16 In1 O4 C6 94.6(9)
O1 In2 O5 C6 -12.7(8)
O11 In2 O5 C6 -141.9(8)
O6 In2 O5 C6 -94.9(17)
O15 In2 O5 C6 131.3(8)
O14 In2 O5 C6 72.9(8)
O10 In2 O5 C6 -86.6(8)
C31 In2 O5 C6 102.2(8)
C21 In2 O5 C6 -114.3(8)
O1 In2 O6 C11 -44.9(7)
O5 In2 O6 C11 38(2)
O11 In2 O6 C11 85.2(7)
O15 In2 O6 C11 171.6(7)
O14 In2 O6 C11 -129.7(7)
O10 In2 O6 C11 29.8(7)
C31 In2 O6 C11 -159.2(7)
C21 In2 O6 C11 57.5(7)
O3 Ni1 O7 C11 119.9(8)
O8 Ni1 O7 C11 -1(2)
O10 Ni1 O7 C11 -58.1(8)
O16 Ni1 O7 C11 -154.1(7)
O1 Ni1 O7 C11 27.4(8)
O3 Ni1 O8 C16 25.2(12)
O7 Ni1 O8 C16 146.4(18)
O10 Ni1 O8 C16 -156.7(12)
O16 Ni1 O8 C16 -61.0(12)
O1 Ni1 O8 C16 117.3(12)
O3 Ni1 O8 In1 -70.6(2)
O7 Ni1 O8 In1 51(2)
O10 Ni1 O8 In1 107.5(2)
O16 Ni1 O8 In1 -156.9(2)
O1 Ni1 O8 In1 21.4(2)
O4 In1 O8 C16 95.1(5)
O2 In1 O8 C16 -83.4(5)
O1 In1 O8 C16 -171.2(5)
O12 In1 O8 C16 11.8(6)
O9 In1 O8 C16 4.2(5)
O13 In1 O8 C16 178.5(6)
C26 In1 O8 C16 31.5(16)
O4 In1 O8 Ni1 -114.9(2)
O2 In1 O8 Ni1 66.5(2)
O1 In1 O8 Ni1 -21.2(2)
O12 In1 O8 Ni1 161.7(3)
O9 In1 O8 Ni1 154.2(3)
O13 In1 O8 Ni1 -31.5(7)
C26 In1 O8 Ni1 -178(23)
C16 In1 O8 Ni1 150.0(6)
O4 In1 O9 C16 -91.3(5)
O2 In1 O9 C16 84.8(5)
O1 In1 O9 C16 1.4(6)
O12 In1 O9 C16 -179.7(5)
O13 In1 O9 C16 179.1(5)
O8 In1 O9 C16 -4.4(5)
C26 In1 O9 C16 -179.5(5)
O3 Ni1 O10 C21 -115(7)
O7 Ni1 O10 C21 -8.5(13)
O8 Ni1 O10 C21 177.5(13)
O16 Ni1 O10 C21 82.4(13)
O1 Ni1 O10 C21 -99.9(13)
O3 Ni1 O10 In2 -33(7)
O7 Ni1 O10 In2 73.5(2)
O8 Ni1 O10 In2 -100.5(2)
O16 Ni1 O10 In2 164.5(2)
O1 Ni1 O10 In2 -17.9(2)
O1 In2 O10 C21 169.0(5)
O5 In2 O10 C21 -94.4(5)
O11 In2 O10 C21 -1.7(5)
O6 In2 O10 C21 84.3(5)
O15 In2 O10 C21 -9.4(7)
O14 In2 O10 C21 -172.8(7)
C31 In2 O10 C21 -33.4(16)
O1 In2 O10 Ni1 18.0(2)
O5 In2 O10 Ni1 114.6(3)
O11 In2 O10 Ni1 -152.7(3)
O6 In2 O10 Ni1 -66.6(2)
O15 In2 O10 Ni1 -160.4(3)
O14 In2 O10 Ni1 36.2(8)
C31 In2 O10 Ni1 175.7(13)
C21 In2 O10 Ni1 -151.0(6)
O1 In2 O11 C21 -9.8(6)
O5 In2 O11 C21 85.2(5)
O6 In2 O11 C21 -88.4(5)
O15 In2 O11 C21 177.0(5)
O14 In2 O11 C21 176.2(5)
O10 In2 O11 C21 1.7(5)
C31 In2 O11 C21 175.8(5)
O4 In1 O12 C26 90.4(5)
O2 In1 O12 C26 -94.2(5)
O1 In1 O12 C26 -1.9(7)
O9 In1 O12 C26 179.6(5)
O13 In1 O12 C26 -1.2(5)
O8 In1 O12 C26 173.2(5)
C16 In1 O12 C26 179.4(5)
O4 In1 O13 C26 -86.6(5)
O2 In1 O13 C26 94.1(5)
O1 In1 O13 C26 -179.2(5)
O12 In1 O13 C26 1.2(5)
O9 In1 O13 C26 2.5(7)
O8 In1 O13 C26 -169.4(6)
C16 In1 O13 C26 6(2)
O1 In2 O14 C31 -176.0(6)
O5 In2 O14 C31 89.4(6)
O11 In2 O14 C31 -0.7(8)
O6 In2 O14 C31 -92.4(5)
O15 In2 O14 C31 -1.6(5)
O10 In2 O14 C31 166.5(6)
C21 In2 O14 C31 13(2)
O1 In2 O15 C31 11.0(7)
O5 In2 O15 C31 -89.2(5)
O11 In2 O15 C31 -177.9(5)
O6 In2 O15 C31 97.1(5)
O14 In2 O15 C31 1.6(5)
O10 In2 O15 C31 -171.6(5)
C21 In2 O15 C31 -176.3(5)
O3 Ni1 O16 C36 64.8(8)
O7 Ni1 O16 C36 -25.8(8)
O8 Ni1 O16 C36 157.5(8)
O10 Ni1 O16 C36 -115.8(8)
O1 Ni1 O16 C36 120(4)
Ni1 O3 C1 O2 -3.5(13)
Ni1 O3 C1 C2 174.2(5)
In1 O2 C1 O3 1.3(13)
In1 O2 C1 C2 -176.4(5)
O3 C1 C2 C5 130.9(9)
O2 C1 C2 C5 -51.2(10)
O3 C1 C2 C4 -107.7(9)
O2 C1 C2 C4 70.3(9)
O3 C1 C2 C3 11.6(10)
O2 C1 C2 C3 -170.5(7)
In1 O4 C6 O5 11.6(14)
In1 O4 C6 C7 -171.1(6)
In2 O5 C6 O4 2.7(13)
In2 O5 C6 C7 -174.6(6)
O4 C6 C7 C9 9.9(11)
O5 C6 C7 C9 -172.4(8)
O4 C6 C7 C8 130.7(9)
O5 C6 C7 C8 -51.7(11)
O4 C6 C7 C10 -110.8(10)
O5 C6 C7 C10 66.8(11)
In2 O6 C11 O7 3.6(13)
In2 O6 C11 C12 -177.0(5)
Ni1 O7 C11 O6 8.0(13)
Ni1 O7 C11 C12 -171.4(6)
O6 C11 C12 C13 107.6(9)
O7 C11 C12 C13 -73.0(10)
O6 C11 C12 C14 -13.3(11)
O7 C11 C12 C14 166.1(8)
O6 C11 C12 C15 -133.7(9)
O7 C11 C12 C15 45.8(10)
In1 O9 C16 O8 7.6(8)
In1 O9 C16 C17 -170.5(7)
Ni1 O8 C16 O9 -104.6(12)
In1 O8 C16 O9 -7.1(8)
Ni1 O8 C16 C17 73.5(14)
In1 O8 C16 C17 171.0(8)
Ni1 O8 C16 In1 -97.5(11)
O4 In1 C16 O9 88.4(5)
O2 In1 C16 O9 -93.0(5)
O1 In1 C16 O9 -178.9(5)
O12 In1 C16 O9 0.3(6)
O13 In1 C16 O9 -4(2)
O8 In1 C16 O9 172.4(8)
C26 In1 C16 O9 0.7(7)
O4 In1 C16 O8 -84.0(5)
O2 In1 C16 O8 94.5(5)
O1 In1 C16 O8 8.7(5)
O12 In1 C16 O8 -172.2(4)
O9 In1 C16 O8 -172.4(8)
O13 In1 C16 O8 -176.2(16)
C26 In1 C16 O8 -171.7(4)
O4 In1 C16 C17 161(5)
O2 In1 C16 C17 -21(5)
O1 In1 C16 C17 -107(5)
O12 In1 C16 C17 72(5)
O9 In1 C16 C17 72(4)
O13 In1 C16 C17 68(5)
O8 In1 C16 C17 -115(5)
C26 In1 C16 C17 73(5)
O9 C16 C17 C19 90.5(10)
O8 C16 C17 C19 -87.5(10)
In1 C16 C17 C19 23(5)
O9 C16 C17 C20 -28.2(12)
O8 C16 C17 C20 153.7(8)
In1 C16 C17 C20 -95(5)
O9 C16 C17 C18 -150.3(8)
O8 C16 C17 C18 31.6(12)
In1 C16 C17 C18 143(4)
Ni1 O10 C21 O11 86.5(14)
In2 O10 C21 O11 2.8(8)
Ni1 O10 C21 C22A -108(3)
In2 O10 C21 C22A 169(3)
Ni1 O10 C21 C22 -93(2)
In2 O10 C21 C22 -176.3(16)
Ni1 O10 C21 In2 83.7(12)
In2 O11 C21 O10 -3.2(9)
In2 O11 C21 C22A -168(3)
In2 O11 C21 C22 175.9(15)
O1 In2 C21 O10 -10.8(5)
O5 In2 C21 O10 83.3(5)
O11 In2 C21 O10 177.0(8)
O6 In2 C21 O10 -93.8(5)
O15 In2 C21 O10 173.6(4)
O14 In2 C21 O10 159.9(19)
C31 In2 C21 O10 170.7(5)
O1 In2 C21 O11 172.2(5)
O5 In2 C21 O11 -93.7(5)
O6 In2 C21 O11 89.2(5)
O15 In2 C21 O11 -3.3(6)
O14 In2 C21 O11 -17(2)
O10 In2 C21 O11 -177.0(8)
C31 In2 C21 O11 -6.3(8)
O1 In2 C21 C22A -124(10)
O5 In2 C21 C22A -29(10)
O11 In2 C21 C22A 64(10)
O6 In2 C21 C22A 153(10)
O15 In2 C21 C22A 61(10)
O14 In2 C21 C22A 47(11)
O10 In2 C21 C22A -113(10)
C31 In2 C21 C22A 58(10)
O1 In2 C21 C22 153(7)
O5 In2 C21 C22 -113(7)
O11 In2 C21 C22 -19(7)
O6 In2 C21 C22 70(7)
O15 In2 C21 C22 -22(7)
O14 In2 C21 C22 -36(8)
O10 In2 C21 C22 164(7)
C31 In2 C21 C22 -25(7)
O10 C21 C22 C25 -103(3)
O11 C21 C22 C25 78(3)
C22A C21 C22 C25 -37(14)
In2 C21 C22 C25 95(7)
O10 C21 C22 C23 138(2)
O11 C21 C22 C23 -41(3)
C22A C21 C22 C23 -157(17)
In2 C21 C22 C23 -25(9)
O10 C21 C22 C24 17(3)
O11 C21 C22 C24 -161.9(19)
C22A C21 C22 C24 83(16)
In2 C21 C22 C24 -145(6)
O10 C21 C22A C24A 42(5)
O11 C21 C22A C24A -152(3)
C22 C21 C22A C24A -79(16)
In2 C21 C22A C24A 150(8)
O10 C21 C22A C23A 163(3)
O11 C21 C22A C23A -32(5)
C22 C21 C22A C23A 41(13)
In2 C21 C22A C23A -89(10)
O10 C21 C22A C25A -76(4)
O11 C21 C22A C25A 89(3)
C22 C21 C22A C25A 162(18)
In2 C21 C22A C25A 32(12)
In1 O12 C26 O13 2.1(8)
In1 O12 C26 C27 -173.8(7)
In1 O13 C26 O12 -2.0(8)
In1 O13 C26 C27 174.0(7)
O4 In1 C26 O12 -88.9(5)
O2 In1 C26 O12 88.8(5)
O1 In1 C26 O12 178.7(4)
O9 In1 C26 O12 -0.5(6)
O13 In1 C26 O12 177.9(8)
O8 In1 C26 O12 -25.4(16)
C16 In1 C26 O12 -0.8(7)
O4 In1 C26 O13 93.2(5)
O2 In1 C26 O13 -89.1(5)
O1 In1 C26 O13 0.8(6)
O12 In1 C26 O13 -177.9(8)
O9 In1 C26 O13 -178.4(5)
O8 In1 C26 O13 156.7(12)
C16 In1 C26 O13 -178.8(5)
O4 In1 C26 C27 10(7)
O2 In1 C26 C27 -172(7)
O1 In1 C26 C27 -82(7)
O12 In1 C26 C27 99(7)
O9 In1 C26 C27 99(7)
O13 In1 C26 C27 -83(7)
O8 In1 C26 C27 74(7)
C16 In1 C26 C27 98(7)
O12 C26 C27 C28 114.6(10)
O13 C26 C27 C28 -61.3(11)
In1 C26 C27 C28 19(7)
O12 C26 C27 C29 -5.0(13)
O13 C26 C27 C29 179.1(8)
In1 C26 C27 C29 -101(7)
O12 C26 C27 C30 -126.1(10)
O13 C26 C27 C30 58.0(11)
In1 C26 C27 C30 138(7)
In2 O15 C31 O14 -2.7(9)
In2 O15 C31 C32 178.3(8)
In2 O14 C31 O15 2.7(9)
In2 O14 C31 C32 -178.3(8)
O1 In2 C31 O15 -172.8(5)
O5 In2 C31 O15 91.5(5)
O11 In2 C31 O15 2.3(6)
O6 In2 C31 O15 -85.9(5)
O14 In2 C31 O15 -177.2(9)
O10 In2 C31 O15 31.0(17)
C21 In2 C31 O15 5.6(8)
O1 In2 C31 O14 4.4(6)
O5 In2 C31 O14 -91.3(6)
O11 In2 C31 O14 179.6(5)
O6 In2 C31 O14 91.3(5)
O15 In2 C31 O14 177.2(9)
O10 In2 C31 O14 -151.8(12)
C21 In2 C31 O14 -177.2(5)
O1 In2 C31 C32 122(25)
O5 In2 C31 C32 26(25)
O11 In2 C31 C32 -63(25)
O6 In2 C31 C32 -151(25)
O15 In2 C31 C32 -65(25)
O14 In2 C31 C32 117(25)
O10 In2 C31 C32 -34(26)
C21 In2 C31 C32 -60(25)
O15 C31 C32 C35 79.4(12)
O14 C31 C32 C35 -99.6(12)
In2 C31 C32 C35 144(25)
O15 C31 C32 C34 -159.6(9)
O14 C31 C32 C34 21.5(13)
In2 C31 C32 C34 -95(25)
O15 C31 C32 C33 -40.3(12)
O14 C31 C32 C33 140.8(9)
In2 C31 C32 C33 24(26)
Ni1 O16 C36 O17 10.3(14)
Ni1 O16 C36 C37 -165.2(6)
O16 C36 C37 C40 -56(3)
O17 C36 C37 C40 128(3)
O16 C36 C37 C39 68(2)
O17 C36 C37 C39 -108(2)
O16 C36 C37 C38A -143(2)
O17 C36 C37 C38A 41(2)
O16 C36 C37 C39A 94.4(19)
O17 C36 C37 C39A -81.5(19)
O16 C36 C37 C38 -174(2)
O17 C36 C37 C38 10(2)
O16 C36 C37 C40A -23(2)
O17 C36 C37 C40A 160.9(17)
O20 C41 C42 C44 -119.8(14)
O21 C41 C42 C44 63.0(16)
C42A C41 C42 C44 -71(13)
O20 C41 C42 C43 0.2(17)
O21 C41 C42 C43 -177.0(12)
C42A C41 C42 C43 49(13)
O20 C41 C42 C45 118.2(13)
O21 C41 C42 C45 -59.0(15)
C42A C41 C42 C45 167(14)
O20 C41 C42A C43A -40(4)
O21 C41 C42A C43A 137(3)
C42 C41 C42A C43A -175(15)
O20 C41 C42A C44A -159(3)
O21 C41 C42A C44A 18(4)
C42 C41 C42A C44A 67(13)
O20 C41 C42A C45A 77(3)
O21 C41 C42A C45A -106(3)
C42 C41 C42A C45A -57(12)
O22 C46 C47 C49 -1.4(13)
O23 C46 C47 C49 177.9(8)
O22 C46 C47 C48 120.0(10)
O23 C46 C47 C48 -60.7(10)
O22 C46 C47 C50 -121.9(10)
O23 C46 C47 C50 57.4(10)
O25 C51 C52 C53 -159(2)
O24 C51 C52 C53 28(3)
C52A C51 C52 C53 -34(8)
O25 C51 C52 C54 81(3)
O24 C51 C52 C54 -92(2)
C52A C51 C52 C54 -154(10)
O25 C51 C52 C55 -38(3)
O24 C51 C52 C55 149(2)
C52A C51 C52 C55 88(9)
O25 C51 C52A C54A 129.4(16)
O24 C51 C52A C54A -52.3(17)
C52 C51 C52A C54A 70(9)
O25 C51 C52A C55A 9(2)
O24 C51 C52A C55A -172.6(16)
C52 C51 C52A C55A -51(8)
O25 C51 C52A C53A -111.2(17)
O24 C51 C52A C53A 67.1(16)
C52 C51 C52A C53A -171(10)
